data_7034587
loop_
_publ_author_name
'Ganta, Sudhakar'
'Chand, Dillip Kumar'

_publ_section_title
;
 Nanoscale metallogel via self-assembly of self-assembled trinuclear
 coordination rings: multi-stimuli-responsive soft materials.
;
_journal_issue 34
_journal_name_full 'Dalton transactions (Cambridge, England : 2003)'
_journal_page_first 15181
_journal_page_last 15188
_journal_paper_doi 10.1039/c4dt03715d
_journal_volume 44
_journal_year 2015
_chemical_formula_sum 'C80 H84 N30 O22 Pd3 S4'
_chemical_formula_weight 2265.21
_chemical_name_systematic
;
 ?
;
_space_group_crystal_system monoclinic
_space_group_IT_number 15
_space_group_name_Hall '-C 2yc'
_space_group_name_H-M_alt 'C 1 2/c 1'
_symmetry_space_group_name_Hall '-C 2yc'
_symmetry_space_group_name_H-M 'C 1 2/c 1'
_atom_sites_solution_hydrogens geom
_audit_creation_method SHELXL-2012
_audit_update_record
;
2014-09-12 deposited with the CCDC.
2015-03-16 downloaded from the CCDC.
;
_cell_angle_alpha 90
_cell_angle_beta 124.2210(10)
_cell_angle_gamma 90
_cell_formula_units_Z 4
_cell_length_a 37.1846(11)
_cell_length_b 15.5125(5)
_cell_length_c 20.9162(6)
_cell_measurement_reflns_used 8534
_cell_measurement_temperature 296(2)
_cell_measurement_theta_max 27.636
_cell_measurement_theta_min 1.634
_cell_volume 9976.2(5)
_computing_cell_refinement 'APEXII/SAINT (Bruker, 2004)'
_computing_data_collection 'APEXII (Bruker, 2004)'
_computing_data_reduction 'SAINT/XPREP (Bruker, 2004)'
_computing_molecular_graphics 'ORTEP3 (Farrugia, 1997) '
_computing_publication_material 'SHELXL-97 (Sheldrick, 2013)'
_computing_structure_refinement 'SHELXL-97 (Sheldrick, 2013)'
_computing_structure_solution 'SHELXS-97 (Sheldrick, 2013)'
_diffrn_ambient_temperature 296(2)
_diffrn_measured_fraction_theta_full 0.999
_diffrn_measured_fraction_theta_max 0.996
_diffrn_measurement_device_type 'Bruker Kappa apex2 CCD Diffractometer'
_diffrn_measurement_method '\w and \f scan'
_diffrn_radiation_type MoK\a
_diffrn_radiation_wavelength 0.71073
_diffrn_reflns_av_R_equivalents 0.0219
_diffrn_reflns_av_unetI/netI 0.0268
_diffrn_reflns_Laue_measured_fraction_full 0.999
_diffrn_reflns_Laue_measured_fraction_max 0.996
_diffrn_reflns_limit_h_max 46
_diffrn_reflns_limit_h_min -48
_diffrn_reflns_limit_k_max 20
_diffrn_reflns_limit_k_min -20
_diffrn_reflns_limit_l_max 27
_diffrn_reflns_limit_l_min -18
_diffrn_reflns_number 43808
_diffrn_reflns_point_group_measured_fraction_full 0.999
_diffrn_reflns_point_group_measured_fraction_max 0.996
_diffrn_reflns_theta_full 25.242
_diffrn_reflns_theta_max 27.636
_diffrn_reflns_theta_min 1.634
_exptl_absorpt_coefficient_mu 0.701
_exptl_absorpt_correction_T_max 9210
_exptl_absorpt_correction_T_min 8016
_exptl_absorpt_correction_type multi-scan
_exptl_absorpt_process_details 'SADABS (Bruker, 2004)'
_exptl_crystal_colour colourless
_exptl_crystal_density_diffrn 1.508
_exptl_crystal_description block
_exptl_crystal_F_000 4608
_exptl_crystal_size_max 0.350
_exptl_crystal_size_mid 0.200
_exptl_crystal_size_min 0.050
_refine_diff_density_max 1.434
_refine_diff_density_min -0.691
_refine_diff_density_rms 0.105
_refine_ls_extinction_method none
_refine_ls_goodness_of_fit_ref 1.042
_refine_ls_hydrogen_treatment constr
_refine_ls_matrix_type full
_refine_ls_number_parameters 842
_refine_ls_number_reflns 11572
_refine_ls_number_restraints 657
_refine_ls_restrained_S_all 1.102
_refine_ls_R_factor_all 0.0815
_refine_ls_R_factor_gt 0.0580
_refine_ls_shift/su_max 0.002
_refine_ls_shift/su_mean 0.000
_refine_ls_structure_factor_coef Fsqd
_refine_ls_weighting_details
;
 w=1/[\s^2^(Fo^2^)+(0.1117P)^2^+26.1926P]
 where P=(Fo^2^+2Fc^2^)/3
;
_refine_ls_weighting_scheme calc
_refine_ls_wR_factor_gt 0.1654
_refine_ls_wR_factor_ref 0.1916
_reflns_Friedel_coverage 0.000
_reflns_number_gt 8534
_reflns_number_total 11572
_reflns_threshold_expression 'I > 2\s(I)'
_cod_data_source_file c4dt03715d2.cif
_cod_data_source_block shelxl
_cod_depositor_comments 'Adding full bibliography for 7034587.cif.'
_cod_database_code 7034587
_shelx_space_group_comment
;
The symmetry employed for this shelxl refinement is uniquely defined
by the following loop, which should always be used as a source of
symmetry information in preference to the above space-group names.
They are only intended as comments.
;
_shelx_estimated_absorpt_t_min 0.791
_shelx_estimated_absorpt_t_max 0.966
_shelxl_version_number 2012-9

loop_
_space_group_symop_operation_xyz
'x, y, z'
'-x, y, -z+1/2'
'x+1/2, y+1/2, z'
'-x+1/2, y+1/2, -z+1/2'
'-x, -y, -z'
'x, -y, z-1/2'
'-x+1/2, -y+1/2, -z'
'x+1/2, -y+1/2, z-1/2'

loop_
_atom_site_label
_atom_site_type_symbol
_atom_site_fract_x
_atom_site_fract_y
_atom_site_fract_z
_atom_site_U_iso_or_equiv
_atom_site_adp_type
_atom_site_occupancy
_atom_site_site_symmetry_order
_atom_site_calc_flag
_atom_site_refinement_flags_posn
_atom_site_refinement_flags_adp
_atom_site_refinement_flags_occupancy
_atom_site_disorder_assembly
_atom_site_disorder_group
C2 C 0.06900(16) 0.5721(3) 0.7300(3) 0.0608(12) Uani 1 1 d . . . . .
H2 H 0.0620 0.5148 0.7311 0.073 Uiso 1 1 calc R U . . .
C3 C 0.10269(17) 0.6002(3) 0.7274(3) 0.0650(13) Uani 1 1 d . . . . .
H3 H 0.1230 0.5660 0.7267 0.078 Uiso 1 1 calc R U . . .
C1 C 0.06691(14) 0.7113(3) 0.7274(3) 0.0502(10) Uani 1 1 d . . . . .
H1 H 0.0583 0.7678 0.7263 0.060 Uiso 1 1 calc R U . . .
C4 C 0.13136(16) 0.7452(3) 0.7270(3) 0.0584(12) Uani 1 1 d . . . . .
C5 C 0.1523(2) 0.7208(4) 0.6924(4) 0.0859(19) Uani 1 1 d . . . . .
H5 H 0.1471 0.6672 0.6689 0.103 Uiso 1 1 calc R U . . .
C6 C 0.1814(3) 0.7781(5) 0.6935(5) 0.117(3) Uani 1 1 d . . . . .
H6 H 0.1954 0.7627 0.6697 0.141 Uiso 1 1 calc R U . . .
C7 C 0.1899(3) 0.8576(4) 0.7292(5) 0.096(2) Uani 1 1 d . . . . .
H7 H 0.2099 0.8950 0.7306 0.115 Uiso 1 1 calc R U . . .
C8 C 0.16832(16) 0.8805(3) 0.7627(3) 0.0596(12) Uani 1 1 d . . . . .
C9 C 0.13923(15) 0.8247(3) 0.7619(3) 0.0516(10) Uani 1 1 d . . . . .
H9 H 0.1249 0.8407 0.7850 0.062 Uiso 1 1 calc DR U . . .
C11 C 0.21132(17) 1.0148(4) 0.8238(4) 0.0715(15) Uani 1 1 d . . . . .
H11 H 0.2344 1.0039 0.8193 0.086 Uiso 1 1 calc R U . . .
C12 C 0.20651(18) 1.0845(4) 0.8568(4) 0.0759(16) Uani 1 1 d . . . . .
H12 H 0.2260 1.1300 0.8798 0.091 Uiso 1 1 calc R U . . .
C10 C 0.15074(15) 1.0042(3) 0.8164(3) 0.0588(12) Uani 1 1 d . . . . .
H10 H 0.1245 0.9831 0.8057 0.071 Uiso 1 1 calc R U . . .
C14 C 0.14345(16) 1.3097(3) 0.7996(3) 0.0590(12) Uani 1 1 d . . . . .
H14 H 0.1716 1.3278 0.8371 0.071 Uiso 1 1 calc R U . . .
C15 C 0.11618(16) 1.3487(3) 0.7309(3) 0.0587(12) Uani 1 1 d . . . . .
H15 H 0.1219 1.3975 0.7122 0.070 Uiso 1 1 calc R U . . .
C13 C 0.08400(15) 1.2356(3) 0.7410(3) 0.0538(10) Uani 1 1 d . . . . .
H13 H 0.0633 1.1936 0.7294 0.065 Uiso 1 1 calc R U . . .
C16 C 0.03887(16) 1.3220(3) 0.6229(3) 0.0551(11) Uani 1 1 d . . . . .
C17 C 0.0392(2) 1.3654(4) 0.5651(4) 0.0776(17) Uani 1 1 d . . . . .
H17 H 0.0654 1.3793 0.5716 0.093 Uiso 1 1 calc R U . . .
C18 C 0.0001(2) 1.3876(5) 0.4979(4) 0.088(2) Uani 1 1 d . . . . .
H18 H 0.0002 1.4176 0.4594 0.106 Uiso 1 1 calc R U . . .
C19 C -0.0394(2) 1.3661(4) 0.4866(3) 0.0778(17) Uani 1 1 d . . . . .
H19 H -0.0656 1.3810 0.4411 0.093 Uiso 1 1 calc R U . . .
C20 C 0.03883(16) 1.3219(3) 0.9553(3) 0.0533(10) Uani 1 1 d . . . . .
C21 C -0.00003(15) 1.3001(3) 0.6126(3) 0.0500(10) Uani 1 1 d . . . . .
H21 H -0.0001 1.2706 0.6512 0.060 Uiso 1 1 calc R U . . .
C24 C 0.08374(15) 1.2359(3) 0.9266(3) 0.0527(10) Uani 1 1 d . . . . .
H24 H 0.0629 1.1944 0.8964 0.063 Uiso 1 1 calc R U . . .
N8 N 0.07816(12) 1.3019(2) 0.9627(2) 0.0502(8) Uani 1 1 d . . . . .
C23 C 0.11606(17) 1.3486(3) 1.0016(3) 0.0599(12) Uani 1 1 d . . . . .
H23 H 0.1218 1.3974 1.0317 0.072 Uiso 1 1 calc R U . . .
C22 C 0.14378(16) 1.3093(3) 0.9875(3) 0.0581(11) Uani 1 1 d . . . . .
H22 H 0.1720 1.3271 1.0064 0.070 Uiso 1 1 calc R U . . .
C26 C 0.20631(19) 1.0845(4) 1.0566(3) 0.0767(16) Uani 1 1 d . . . . .
H26 H 0.2258 1.1302 1.0731 0.092 Uiso 1 1 calc R U . . .
C27 C 0.21117(18) 1.0151(4) 1.0985(3) 0.0727(15) Uani 1 1 d . . . . .
H27 H 0.2344 1.0042 1.1491 0.087 Uiso 1 1 calc R U . . .
C25 C 0.15052(16) 1.0044(3) 0.9852(3) 0.0596(12) Uani 1 1 d . . . . .
H25 H 0.1241 0.9836 0.9435 0.072 Uiso 1 1 calc R U . . .
C28 C 0.16820(16) 0.8807(3) 1.0740(2) 0.0586(12) Uani 1 1 d . . . . .
C29 C 0.1899(2) 0.8579(4) 1.1505(3) 0.093(2) Uani 1 1 d . . . . .
H29 H 0.2097 0.8955 1.1891 0.112 Uiso 1 1 calc R U . . .
C30 C 0.1817(3) 0.7779(5) 1.1694(3) 0.115(3) Uani 1 1 d . . . . .
H30 H 0.1960 0.7621 1.2211 0.138 Uiso 1 1 calc R U . . .
C31 C 0.1524(2) 0.7204(4) 1.1120(3) 0.0844(19) Uani 1 1 d . . . . .
H31 H 0.1471 0.6667 1.1249 0.101 Uiso 1 1 calc R U . . .
C32 C 0.13154(16) 0.7451(3) 1.0361(3) 0.0576(11) Uani 1 1 d . . . . .
C33 C 0.13903(15) 0.8249(3) 1.0165(2) 0.0525(10) Uani 1 1 d . . . . .
H33 H 0.1245 0.8410 0.9649 0.063 Uiso 1 1 calc R U . . .
C35 C 0.10248(17) 0.5998(3) 0.9778(3) 0.0649(13) Uani 1 1 d . . . . .
H35 H 0.1226 0.5655 1.0191 0.078 Uiso 1 1 calc R U . . .
C36 C 0.06906(17) 0.5721(3) 0.9082(3) 0.0624(12) Uani 1 1 d . . . . .
H36 H 0.0621 0.5149 0.8930 0.075 Uiso 1 1 calc R U . . .
C34 C 0.06703(14) 0.7110(3) 0.9060(2) 0.0510(10) Uani 1 1 d . . . . .
H34 H 0.0586 0.7675 0.8895 0.061 Uiso 1 1 calc R U . . .
N1 N 0.04718(11) 0.6426(2) 0.7305(2) 0.0461(8) Uani 1 1 d . . . . .
N2 N 0.10119(12) 0.6882(2) 0.7261(2) 0.0508(8) Uani 1 1 d . . . . .
N3 N 0.17584(12) 0.9630(2) 0.7982(2) 0.0538(9) Uani 1 1 d . . . . .
N4 N 0.16800(11) 1.0769(2) 0.8506(2) 0.0499(8) Uani 1 1 d . . . . .
N5 N 0.12314(12) 1.2391(2) 0.8054(2) 0.0502(8) Uani 1 1 d . . . . .
N6 N 0.07811(12) 1.3018(2) 0.6938(2) 0.0507(8) Uani 1 1 d . . . . .
N7 N 0.12317(12) 1.2392(2) 0.9407(2) 0.0494(8) Uani 1 1 d . . . . .
N9 N 0.16800(11) 1.0772(2) 0.9855(2) 0.0499(8) Uani 1 1 d . . . . .
N10 N 0.17596(12) 0.9629(2) 1.0539(2) 0.0541(9) Uani 1 1 d . . . . .
N11 N 0.10128(12) 0.6883(2) 0.9763(2) 0.0513(8) Uani 1 1 d . . . . .
N12 N 0.04713(11) 0.6427(2) 0.8637(2) 0.0481(8) Uani 1 1 d . . . . .
Pd1 Pd 0.0000 0.64250(3) 0.7500 0.04150(13) Uani 1 2 d S T P . .
Pd2 Pd 0.14571(2) 1.15840(2) 0.89573(2) 0.04508(13) Uani 1 1 d . . . . .
N13 N 0.2500 0.2500 1.0000 0.156(6) Uani 1 2 d DS U P . .
O1 O 0.2243(4) 0.3145(8) 0.9692(6) 0.121(5) Uani 0.5 1 d D . P A 1
O2 O 0.2541(4) 0.2424(7) 1.0671(5) 0.143(6) Uani 0.5 1 d D . P A 1
O1' O 0.2313(9) 0.2980(18) 1.0193(17) 0.274(13) Uani 0.5 1 d D U P A 2
N14 N 0.0000 0.3917(4) 0.7500 0.0742(18) Uani 1 2 d DS TU P . .
O3 O 0.0000 0.4752(6) 0.7500 0.165(10) Uani 0.5 2 d DS TU P B 1
O4 O 0.0368(2) 0.3605(6) 0.7872(4) 0.077(2) Uani 0.5 1 d D U P B 1
O3' O 0.0000 0.3133(10) 0.7500 0.176(8) Uani 0.5 2 d DS TU P B 2
O4' O -0.0056(9) 0.4554(9) 0.7127(11) 0.206(8) Uani 0.5 1 d D U P B 2
N15 N 0.18245(17) 0.4998(4) 0.6828(3) 0.0810(15) Uani 1 1 d D U . . .
O9 O 0.14355(11) 0.5001(2) 0.6438(2) 0.0647(9) Uani 1 1 d D U . . .
O10 O 0.1997(4) 0.5312(11) 0.6528(9) 0.199(5) Uani 0.630(8) 1 d D U P C 1
O11 O 0.2009(4) 0.4683(11) 0.7458(6) 0.227(6) Uani 0.630(8) 1 d D U P C 1
O10' O 0.2053(6) 0.4403(13) 0.6797(16) 0.199(5) Uani 0.370(8) 1 d D U P C 2
O11' O 0.2066(6) 0.5549(13) 0.7318(11) 0.227(6) Uani 0.370(8) 1 d D U P C 2
N16 N 0.0671(12) 0.010(2) 0.5456(19) 0.361(14) Uani 0.430(14) 1 d D U P D 1
O12 O 0.0812(17) 0.063(3) 0.604(2) 0.328(14) Uani 0.430(14) 1 d D U P D 1
O13 O 0.0902(15) -0.059(2) 0.560(2) 0.318(14) Uani 0.430(14) 1 d D U P D 1
O14 O 0.0547(14) 0.048(3) 0.4805(19) 0.367(16) Uani 0.430(14) 1 d D U P D 1
N16A N 0.020(2) 0.151(3) 0.473(3) 0.382(18) Uani 0.242(10) 1 d D U P E 2
O12A O 0.043(2) 0.115(5) 0.541(3) 0.364(17) Uani 0.242(10) 1 d D U P E 2
O13A O 0.025(3) 0.117(6) 0.421(4) 0.385(19) Uani 0.242(10) 1 d D U P E 2
O14A O -0.020(2) 0.168(5) 0.448(4) 0.37(3) Uani 0.242(10) 1 d D U P E 2
N16B N 0.0631(15) -0.053(3) 0.603(2) 0.356(14) Uani 0.328(12) 1 d D U P F 3
O12B O 0.055(2) -0.079(4) 0.537(3) 0.338(18) Uani 0.328(12) 1 d D U P F 3
O13B O 0.0404(19) -0.087(4) 0.626(3) 0.357(17) Uani 0.328(12) 1 d D U P F 3
O14B O 0.075(2) 0.027(4) 0.622(4) 0.355(17) Uani 0.328(12) 1 d D U P F 3
S1' S 0.3001(9) 0.8931(16) 1.0399(15) 0.503(18) Uani 0.5 1 d D U P G 1
C38' C 0.3377(16) 0.973(2) 1.040(3) 0.57(3) Uani 0.5 1 d D U P G 1
C37' C 0.2649(9) 0.844(2) 0.9407(12) 0.26(2) Uani 0.5 1 d D . P G 1
O8' O 0.3342(5) 0.8113(15) 1.0840(8) 0.176(7) Uani 0.5 1 d D . P G 1
S1 S 0.2681(8) 0.8593(16) 1.0647(13) 0.435(12) Uani 0.5 1 d D U P H 2
O8 O 0.2262(8) 0.8679(17) 0.9723(13) 0.274(11) Uani 0.5 1 d D U P H 2
C37 C 0.2985(14) 0.769(3) 1.053(3) 0.46(3) Uani 0.5 1 d D U P H 2
C38 C 0.2984(15) 0.961(2) 1.069(3) 0.38(2) Uani 0.5 1 d D U P H 2
S2 S 0.07529(19) 0.8960(4) 0.8250(3) 0.1345(18) Uani 0.5 1 d D U P . .
O18 O 0.0238(4) 0.8692(13) 0.7948(15) 0.155(8) Uani 0.25 1 d D U P I 1
C39 C 0.0634(9) 1.0157(8) 0.8282(18) 0.113(9) Uani 0.25 1 d D U P I 1
C40 C 0.0598(7) 0.894(2) 0.7202(7) 0.225(17) Uani 0.25 1 d D U P I 1
O18A O 0.0659(7) 1.0031(8) 0.8035(13) 0.122(7) Uani 0.25 1 d D U P I 2
C39A C 0.0461(11) 0.9050(19) 0.8773(18) 0.128(7) Uani 0.25 1 d D U P I 2
C40A C 0.0238(7) 0.8723(19) 0.7231(11) 0.161(13) Uani 0.25 1 d D U P I 2
S2' S 0.0002(4) 1.0998(7) 0.6711(7) 0.255(5) Uani 0.5 1 d D U P J 3
O18' O -0.0398(7) 1.0323(17) 0.6561(17) 0.357(12) Uani 0.5 1 d D U P J 3
C39' C 0.0234(9) 1.114(2) 0.7778(10) 0.220(10) Uani 0.5 1 d D U P J 3
C40' C 0.0361(9) 1.011(2) 0.673(2) 0.304(12) Uani 0.5 1 d D U P J 3

loop_
_atom_site_aniso_label
_atom_site_aniso_U_11
_atom_site_aniso_U_22
_atom_site_aniso_U_33
_atom_site_aniso_U_23
_atom_site_aniso_U_13
_atom_site_aniso_U_12
C2 0.065(3) 0.037(2) 0.091(4) -0.011(2) 0.051(3) 0.000(2)
C3 0.068(3) 0.046(2) 0.097(4) -0.013(3) 0.056(3) 0.004(2)
C1 0.048(2) 0.040(2) 0.068(3) -0.007(2) 0.036(2) 0.0002(18)
C4 0.059(3) 0.055(3) 0.077(3) -0.014(2) 0.048(3) -0.004(2)
C5 0.095(4) 0.079(4) 0.121(5) -0.041(4) 0.083(4) -0.019(3)
C6 0.135(6) 0.107(6) 0.195(8) -0.075(6) 0.145(7) -0.049(5)
C7 0.111(5) 0.082(4) 0.157(7) -0.039(4) 0.114(6) -0.036(4)
C8 0.064(3) 0.053(3) 0.084(3) -0.015(2) 0.055(3) -0.009(2)
C9 0.055(2) 0.054(2) 0.064(3) -0.010(2) 0.044(2) -0.006(2)
C11 0.057(3) 0.064(3) 0.113(4) -0.008(3) 0.059(3) -0.008(2)
C12 0.065(3) 0.056(3) 0.124(5) -0.015(3) 0.064(3) -0.020(3)
C10 0.053(2) 0.050(3) 0.090(3) -0.019(2) 0.051(3) -0.014(2)
C14 0.054(3) 0.049(3) 0.073(3) 0.001(2) 0.036(2) -0.011(2)
C15 0.058(3) 0.046(2) 0.076(3) 0.003(2) 0.040(3) -0.008(2)
C13 0.050(2) 0.045(2) 0.065(3) 0.007(2) 0.031(2) -0.0033(19)
C16 0.060(3) 0.049(2) 0.060(3) 0.009(2) 0.037(2) 0.004(2)
C17 0.072(4) 0.095(4) 0.078(4) 0.024(3) 0.050(3) -0.001(3)
C18 0.080(4) 0.117(5) 0.071(4) 0.038(4) 0.045(3) 0.000(4)
C19 0.074(4) 0.092(4) 0.055(3) 0.025(3) 0.029(3) 0.001(3)
C20 0.060(3) 0.046(2) 0.055(3) -0.002(2) 0.032(2) 0.005(2)
C21 0.059(3) 0.042(2) 0.054(2) 0.0089(19) 0.035(2) 0.0000(19)
C24 0.052(2) 0.041(2) 0.059(3) -0.0117(19) 0.028(2) -0.0047(18)
N8 0.053(2) 0.0415(19) 0.049(2) -0.0067(16) 0.0249(17) 0.0007(16)
C23 0.061(3) 0.047(3) 0.059(3) -0.013(2) 0.026(2) -0.009(2)
C22 0.052(2) 0.048(3) 0.063(3) -0.016(2) 0.025(2) -0.013(2)
C26 0.069(3) 0.060(3) 0.060(3) -0.009(3) 0.011(3) -0.023(3)
C27 0.061(3) 0.065(3) 0.052(3) -0.002(2) 0.007(2) -0.011(3)
C25 0.054(3) 0.051(3) 0.046(2) 0.002(2) 0.011(2) -0.014(2)
C28 0.065(3) 0.055(3) 0.038(2) 0.004(2) 0.018(2) -0.008(2)
C29 0.108(5) 0.083(4) 0.044(3) -0.002(3) 0.016(3) -0.035(4)
C30 0.136(6) 0.108(6) 0.039(3) 0.016(3) 0.012(3) -0.045(5)
C31 0.097(4) 0.074(4) 0.054(3) 0.018(3) 0.025(3) -0.018(3)
C32 0.058(3) 0.054(3) 0.045(2) 0.007(2) 0.020(2) -0.005(2)
C33 0.056(3) 0.052(2) 0.034(2) 0.0043(18) 0.0164(19) -0.005(2)
C35 0.068(3) 0.046(2) 0.057(3) 0.015(2) 0.021(2) 0.003(2)
C36 0.065(3) 0.038(2) 0.062(3) 0.011(2) 0.023(2) -0.001(2)
C34 0.047(2) 0.040(2) 0.050(2) 0.0066(18) 0.0179(19) 0.0011(18)
N1 0.0402(17) 0.0437(18) 0.052(2) -0.0067(15) 0.0241(16) -0.0012(14)
N2 0.0498(19) 0.048(2) 0.062(2) -0.0128(17) 0.0356(18) -0.0029(16)
N3 0.053(2) 0.049(2) 0.075(3) -0.0073(18) 0.046(2) -0.0075(17)
N4 0.0474(19) 0.0422(19) 0.065(2) 0.0007(17) 0.0343(18) -0.0024(15)
N5 0.0476(19) 0.0394(18) 0.064(2) 0.0022(16) 0.0314(18) -0.0008(15)
N6 0.054(2) 0.0449(19) 0.059(2) 0.0063(17) 0.0350(18) -0.0010(16)
N7 0.0493(19) 0.0387(18) 0.055(2) -0.0023(15) 0.0259(17) -0.0022(15)
N9 0.0473(19) 0.0417(18) 0.0487(19) -0.0029(15) 0.0197(16) -0.0024(15)
N10 0.053(2) 0.049(2) 0.0407(18) -0.0007(16) 0.0145(16) -0.0077(17)
N11 0.050(2) 0.048(2) 0.0446(19) 0.0106(16) 0.0202(16) -0.0030(16)
N12 0.0407(18) 0.0465(19) 0.051(2) 0.0059(16) 0.0223(16) 0.0005(15)
Pd1 0.0340(2) 0.0343(2) 0.0498(3) 0.000 0.01965(19) 0.000
Pd2 0.04051(19) 0.03518(18) 0.0539(2) -0.00208(12) 0.02314(16) -0.00357(11)
N13 0.093(9) 0.177(13) 0.158(11) -0.042(11) 0.046(8) -0.071(9)
O1 0.064(6) 0.214(14) 0.072(6) 0.027(8) 0.030(5) 0.047(8)
O2 0.093(8) 0.073(7) 0.174(13) 0.009(8) 0.021(9) -0.047(6)
O1' 0.19(2) 0.29(3) 0.31(2) -0.09(2) 0.121(18) -0.051(18)
N14 0.130(6) 0.036(3) 0.083(4) 0.000 0.076(4) 0.000
O3 0.215(17) 0.064(10) 0.145(17) 0.000 0.059(16) 0.000
O4 0.040(3) 0.124(7) 0.059(4) 0.036(4) 0.024(3) 0.061(4)
O3' 0.254(18) 0.183(17) 0.129(13) 0.000 0.130(13) 0.000
O4' 0.224(12) 0.112(9) 0.186(13) -0.013(9) 0.055(10) 0.016(10)
N15 0.064(3) 0.063(3) 0.103(4) -0.009(3) 0.040(3) 0.000(2)
O9 0.063(2) 0.057(2) 0.071(2) -0.0114(18) 0.0359(19) 0.0001(17)
O10 0.107(5) 0.250(11) 0.290(11) 0.052(10) 0.143(7) 0.033(7)
O11 0.139(7) 0.215(11) 0.118(6) 0.028(8) -0.054(6) -0.038(8)
O10' 0.107(5) 0.250(11) 0.290(11) 0.052(10) 0.143(7) 0.033(7)
O11' 0.139(7) 0.215(11) 0.118(6) 0.028(8) -0.054(6) -0.038(8)
N16 0.365(16) 0.367(17) 0.354(16) 0.010(13) 0.205(12) -0.004(13)
O12 0.36(2) 0.36(2) 0.33(2) 0.009(17) 0.238(16) -0.026(17)
O13 0.36(2) 0.34(2) 0.314(19) 0.028(17) 0.231(17) 0.023(19)
O14 0.35(2) 0.38(2) 0.38(2) 0.022(18) 0.215(17) -0.020(18)
N16A 0.38(2) 0.39(2) 0.38(2) -0.002(14) 0.216(14) 0.002(14)
O12A 0.37(2) 0.37(2) 0.36(2) 0.003(18) 0.208(17) -0.001(18)
O13A 0.38(2) 0.39(2) 0.39(2) 0.007(15) 0.219(15) -0.004(15)
O14A 0.38(3) 0.39(3) 0.36(3) -0.04(3) 0.22(2) 0.04(3)
N16B 0.359(16) 0.359(17) 0.354(17) 0.012(12) 0.203(12) 0.005(12)
O12B 0.36(2) 0.35(2) 0.33(2) 0.01(2) 0.204(19) 0.01(2)
O13B 0.36(2) 0.36(2) 0.35(2) 0.012(15) 0.199(14) 0.012(15)
O14B 0.37(2) 0.38(2) 0.35(2) -0.007(19) 0.215(17) 0.004(19)
S1' 0.51(2) 0.58(3) 0.51(2) 0.031(17) 0.350(19) -0.040(17)
C38' 0.58(4) 0.57(4) 0.55(4) 0.03(3) 0.31(3) -0.01(3)
C37' 0.23(4) 0.35(6) 0.18(3) 0.07(3) 0.10(3) 0.06(3)
O8' 0.155(13) 0.27(2) 0.110(10) -0.017(12) 0.078(10) -0.034(15)
S1 0.430(18) 0.418(18) 0.435(17) -0.044(14) 0.230(13) 0.025(13)
O8 0.34(2) 0.29(2) 0.218(19) 0.042(17) 0.172(18) 0.047(19)
C37 0.45(3) 0.44(3) 0.45(3) -0.04(3) 0.23(2) 0.04(3)
C38 0.41(3) 0.34(3) 0.40(3) -0.03(3) 0.23(2) 0.01(3)
S2 0.162(4) 0.123(4) 0.132(4) -0.019(3) 0.091(3) -0.039(3)
O18 0.159(11) 0.098(10) 0.158(11) 0.040(9) 0.060(9) 0.049(9)
C39 0.064(11) 0.20(2) 0.107(17) -0.018(15) 0.071(12) 0.026(13)
C40 0.21(2) 0.17(2) 0.20(2) 0.04(2) 0.056(19) -0.05(2)
O18A 0.089(12) 0.200(19) 0.099(14) 0.007(13) 0.066(10) 0.014(12)
C39A 0.144(12) 0.118(12) 0.141(12) -0.008(10) 0.093(9) 0.021(10)
C40A 0.135(17) 0.125(17) 0.173(19) -0.019(16) 0.055(15) 0.074(15)
S2' 0.206(7) 0.189(7) 0.324(10) 0.048(8) 0.121(7) -0.012(6)
O18' 0.291(15) 0.312(16) 0.361(16) 0.023(14) 0.119(12) 0.014(13)
C39' 0.250(15) 0.195(14) 0.234(15) 0.034(13) 0.147(11) -0.031(12)
C40' 0.256(16) 0.260(16) 0.335(17) 0.011(14) 0.130(12) -0.016(14)

loop_
_atom_type_symbol
_atom_type_description
_atom_type_scat_dispersion_real
_atom_type_scat_dispersion_imag
_atom_type_scat_source
C C 0.0033 0.0016 'International Tables Vol C Tables 4.2.6.8 and 6.1.1.4'
H H 0.0000 0.0000 'International Tables Vol C Tables 4.2.6.8 and 6.1.1.4'
N N 0.0061 0.0033 'International Tables Vol C Tables 4.2.6.8 and 6.1.1.4'
O O 0.0106 0.0060 'International Tables Vol C Tables 4.2.6.8 and 6.1.1.4'
Pd Pd -0.9988 1.0072 'International Tables Vol C Tables 4.2.6.8 and 6.1.1.4'
S S 0.1246 0.1234 'International Tables Vol C Tables 4.2.6.8 and 6.1.1.4'

loop_
_geom_angle_atom_site_label_1
_geom_angle_atom_site_label_2
_geom_angle_atom_site_label_3
_geom_angle
_geom_angle_site_symmetry_1
_geom_angle_site_symmetry_3
C3 C2 N1 108.0(4) . .
C3 C2 H2 126.0 . .
N1 C2 H2 126.0 . .
C2 C3 N2 107.1(4) . .
C2 C3 H3 126.5 . .
N2 C3 H3 126.5 . .
N1 C1 N2 110.4(4) . .
N1 C1 H1 124.8 . .
N2 C1 H1 124.8 . .
C9 C4 C5 120.5(5) . .
C9 C4 N2 119.6(4) . .
C5 C4 N2 119.8(5) . .
C4 C5 C6 118.7(5) . .
C4 C5 H5 120.7 . .
C6 C5 H5 120.7 . .
C7 C6 C5 121.2(5) . .
C7 C6 H6 119.4 . .
C5 C6 H6 119.4 . .
C8 C7 C6 118.9(5) . .
C8 C7 H7 120.5 . .
C6 C7 H7 120.5 . .
C7 C8 C9 120.8(5) . .
C7 C8 N3 119.7(4) . .
C9 C8 N3 119.5(4) . .
C4 C9 C8 120.0(4) . .
C4 C9 H9 120.0 . .
C8 C9 H9 120.0 . .
C12 C11 N3 107.1(4) . .
C12 C11 H11 126.4 . .
N3 C11 H11 126.4 . .
C11 C12 N4 108.4(4) . .
C11 C12 H12 125.8 . .
N4 C12 H12 125.8 . .
N4 C10 N3 111.2(4) . .
N4 C10 H10 124.4 . .
N3 C10 H10 124.4 . .
C15 C14 N5 109.3(4) . .
C15 C14 H14 125.4 . .
N5 C14 H14 125.4 . .
C14 C15 N6 106.4(4) . .
C14 C15 H15 126.8 . .
N6 C15 H15 126.8 . .
N5 C13 N6 110.3(4) . .
N5 C13 H13 124.8 . .
N6 C13 H13 124.8 . .
C21 C16 C17 120.3(5) . .
C21 C16 N6 118.9(4) . .
C17 C16 N6 120.7(5) . .
C18 C17 C16 119.1(5) . .
C18 C17 H17 120.5 . .
C16 C17 H17 120.5 . .
C17 C18 C19 121.3(5) . .
C17 C18 H18 119.4 . .
C19 C18 H18 119.4 . .
C20 C19 C18 118.4(5) 2_556 .
C20 C19 H19 120.8 2_556 .
C18 C19 H19 120.8 . .
C21 C20 C19 121.1(5) 2_556 2_556
C21 C20 N8 118.4(4) 2_556 .
C19 C20 N8 120.5(5) 2_556 .
C16 C21 C20 119.8(4) . 2_556
C16 C21 H21 120.1 . .
C20 C21 H21 120.1 2_556 .
N7 C24 N8 110.2(4) . .
N7 C24 H24 124.9 . .
N8 C24 H24 124.9 . .
C24 N8 C23 107.5(4) . .
C24 N8 C20 125.2(4) . .
C23 N8 C20 127.0(4) . .
C22 C23 N8 106.5(4) . .
C22 C23 H23 126.7 . .
N8 C23 H23 126.7 . .
C23 C22 N7 108.7(4) . .
C23 C22 H22 125.6 . .
N7 C22 H22 125.6 . .
C27 C26 N9 108.7(5) . .
C27 C26 H26 125.6 . .
N9 C26 H26 125.6 . .
C26 C27 N10 107.8(4) . .
C26 C27 H27 126.1 . .
N10 C27 H27 126.1 . .
N9 C25 N10 110.9(4) . .
N9 C25 H25 124.5 . .
N10 C25 H25 124.5 . .
C29 C28 C33 120.8(5) . .
C29 C28 N10 119.4(5) . .
C33 C28 N10 119.8(4) . .
C28 C29 C30 118.9(5) . .
C28 C29 H29 120.5 . .
C30 C29 H29 120.5 . .
C29 C30 C31 121.1(5) . .
C29 C30 H30 119.5 . .
C31 C30 H30 119.5 . .
C32 C31 C30 118.4(5) . .
C32 C31 H31 120.8 . .
C30 C31 H31 120.8 . .
C31 C32 C33 121.1(5) . .
C31 C32 N11 119.8(5) . .
C33 C32 N11 119.1(4) . .
C28 C33 C32 119.7(4) . .
C28 C33 H33 120.2 . .
C32 C33 H33 120.2 . .
C36 C35 N11 107.2(4) . .
C36 C35 H35 126.4 . .
N11 C35 H35 126.4 . .
C35 C36 N12 108.3(4) . .
C35 C36 H36 125.8 . .
N12 C36 H36 125.8 . .
N12 C34 N11 110.8(4) . .
N12 C34 H34 124.6 . .
N11 C34 H34 124.6 . .
C1 N1 C2 107.3(4) . .
C1 N1 Pd1 125.8(3) . .
C2 N1 Pd1 126.3(3) . .
C1 N2 C3 107.2(4) . .
C1 N2 C4 126.0(4) . .
C3 N2 C4 126.8(4) . .
C10 N3 C11 106.2(4) . .
C10 N3 C8 127.4(4) . .
C11 N3 C8 126.4(4) . .
C10 N4 C12 107.1(4) . .
C10 N4 Pd2 126.8(3) . .
C12 N4 Pd2 125.9(3) . .
C13 N5 C14 106.8(4) . .
C13 N5 Pd2 124.9(3) . .
C14 N5 Pd2 128.2(3) . .
C13 N6 C15 107.2(4) . .
C13 N6 C16 125.6(4) . .
C15 N6 C16 127.0(4) . .
C24 N7 C22 107.0(4) . .
C24 N7 Pd2 125.0(3) . .
C22 N7 Pd2 127.9(3) . .
C25 N9 C26 106.8(4) . .
C25 N9 Pd2 126.6(3) . .
C26 N9 Pd2 126.4(3) . .
C25 N10 C27 105.8(4) . .
C25 N10 C28 126.9(4) . .
C27 N10 C28 127.3(4) . .
C34 N11 C35 106.6(4) . .
C34 N11 C32 126.5(4) . .
C35 N11 C32 126.9(4) . .
C34 N12 C36 107.1(4) . .
C34 N12 Pd1 125.8(3) . .
C36 N12 Pd1 126.3(3) . .
N12 Pd1 N12 179.8(2) 2_556 .
N12 Pd1 N1 92.29(14) 2_556 .
N12 Pd1 N1 87.71(15) . .
N12 Pd1 N1 87.71(15) 2_556 2_556
N12 Pd1 N1 92.29(14) . 2_556
N1 Pd1 N1 179.9(2) . 2_556
N7 Pd2 N9 90.87(15) . .
N7 Pd2 N4 179.62(14) . .
N9 Pd2 N4 88.97(15) . .
N7 Pd2 N5 89.30(15) . .
N9 Pd2 N5 179.64(17) . .
N4 Pd2 N5 90.86(15) . .
O1' N13 O1' 180(3) 7_557 .
O1 N13 O1 180.0 . 7_557
O1 N13 O2 102.2(7) . .
O1 N13 O2 77.8(7) 7_557 .
O1 N13 O2 77.8(7) . 7_557
O1 N13 O2 102.2(7) 7_557 7_557
O2 N13 O2 180.0 . 7_557
N13 O1 O2 52.4(5) . 7_557
N13 O2 O1 49.8(5) . 7_557
O4' N14 O4' 69(2) 2_556 .
O4' N14 O3' 145.3(10) 2_556 .
O4' N14 O3' 145.3(10) . .
O4 N14 O4 133.8(10) . 2_556
O4 N14 O3 113.1(5) . .
O4 N14 O3 113.1(5) 2_556 .
N14 O4' O4' 55.3(10) . 2_556
O11 N15 O9 118.5(9) . .
O11 N15 O10 126.0(10) . .
O9 N15 O10 115.4(8) . .
O9 N15 O11' 126.4(11) . .
O9 N15 O10' 123.3(11) . .
O11' N15 O10' 110.2(12) . .
O13 N16 O14 114.3(19) . .
O13 N16 O12 115.5(19) . .
O14 N16 O12 114.8(19) . .
O12A N16A O14A 115(2) . .
O12A N16A O13A 114.8(19) . .
O14A N16A O13A 114.4(19) . .
N16A O13A C39A 160(6) . 6_565
O14B N16B O12B 117(2) . .
O14B N16B O13B 117(2) . .
O12B N16B O13B 117(2) . .
N16B O13B C40' 97(3) . 1_545
O8' S1' C38' 99.9(8) . .
O8' S1' C37' 98.4(7) . .
C38' S1' C37' 109.1(12) . .
O8 S1 C37 98.4(7) . .
O8 S1 C38 97.6(7) . .
C37 S1 C38 103.6(11) . .
O18 S2 C39 91.0(8) . .
O18 S2 C40 91.1(8) . .
C39 S2 C40 97.4(9) . .
O18A S2 C39A 89.0(8) . .
O18A S2 C40A 88.1(8) . .
C39A S2 C40A 96.6(9) . .
S2 O18 O18 132(2) . 2_556
O13A C39A S2 163(4) 6_566 .
O18' S2' C39' 59.8(14) . 2_556
O18' S2' C39' 93.4(9) . .
C39' S2' C39' 46.8(17) 2_556 .
O18' S2' C40' 95.0(10) . .
C39' S2' C40' 132.1(13) 2_556 .
C39' S2' C40' 102.2(10) . .
S2' O18' C39' 61.2(13) . 2_556
C39' C39' O18' 111.7(19) 2_556 2_556
C39' C39' S2' 72.6(19) 2_556 2_556
O18' C39' S2' 59.0(10) 2_556 2_556
C39' C39' S2' 60.7(12) 2_556 .
O18' C39' S2' 126(2) 2_556 .
S2' C39' S2' 131.1(16) 2_556 .
O13B C40' S2' 148(3) 1_565 .

loop_
_geom_bond_atom_site_label_1
_geom_bond_atom_site_label_2
_geom_bond_distance
_geom_bond_site_symmetry_2
C2 C3 1.355(7) .
C2 N1 1.366(5) .
C2 H2 0.9300 .
C3 N2 1.366(6) .
C3 H3 0.9300 .
C1 N1 1.316(5) .
C1 N2 1.339(5) .
C1 H1 0.9300 .
C4 C9 1.378(6) .
C4 C5 1.382(7) .
C4 N2 1.420(6) .
C5 C6 1.392(9) .
C5 H5 0.9300 .
C6 C7 1.383(9) .
C6 H6 0.9300 .
C7 C8 1.377(7) .
C7 H7 0.9300 .
C8 C9 1.378(6) .
C8 N3 1.427(6) .
C9 H9 0.9300 .
C11 C12 1.348(8) .
C11 N3 1.370(6) .
C11 H11 0.9300 .
C12 N4 1.369(6) .
C12 H12 0.9300 .
C10 N4 1.296(6) .
C10 N3 1.350(6) .
C10 H10 0.9300 .
C14 C15 1.349(7) .
C14 N5 1.374(6) .
C14 H14 0.9300 .
C15 N6 1.378(6) .
C15 H15 0.9300 .
C13 N5 1.316(6) .
C13 N6 1.354(6) .
C13 H13 0.9300 .
C16 C21 1.380(6) .
C16 C17 1.390(7) .
C16 N6 1.411(6) .
C17 C18 1.383(9) .
C17 H17 0.9300 .
C18 C19 1.392(8) .
C18 H18 0.9300 .
C19 C20 1.383(7) 2_556
C19 H19 0.9300 .
C20 C21 1.381(7) 2_556
C20 C19 1.383(7) 2_556
C20 N8 1.416(6) .
C21 C20 1.381(7) 2_556
C21 H21 0.9300 .
C24 N7 1.325(6) .
C24 N8 1.354(5) .
C24 H24 0.9300 .
N8 C23 1.372(6) .
C23 C22 1.365(7) .
C23 H23 0.9300 .
C22 N7 1.373(6) .
C22 H22 0.9300 .
C26 C27 1.335(8) .
C26 N9 1.368(6) .
C26 H26 0.9300 .
C27 N10 1.365(6) .
C27 H27 0.9300 .
C25 N9 1.301(6) .
C25 N10 1.359(6) .
C25 H25 0.9300 .
C28 C29 1.374(7) .
C28 C33 1.380(6) .
C28 N10 1.422(6) .
C29 C30 1.387(9) .
C29 H29 0.9300 .
C30 C31 1.398(9) .
C30 H30 0.9300 .
C31 C32 1.372(7) .
C31 H31 0.9300 .
C32 C33 1.380(6) .
C32 N11 1.424(6) .
C33 H33 0.9300 .
C35 C36 1.346(7) .
C35 N11 1.372(6) .
C35 H35 0.9300 .
C36 N12 1.369(6) .
C36 H36 0.9300 .
C34 N12 1.309(6) .
C34 N11 1.343(5) .
C34 H34 0.9300 .
N1 Pd1 2.011(3) .
N4 Pd2 2.014(4) .
N5 Pd2 2.014(4) .
N7 Pd2 2.011(4) .
N9 Pd2 2.013(4) .
N12 Pd1 2.010(4) .
Pd1 N12 2.010(4) 2_556
Pd1 N1 2.012(4) 2_556
N13 O1' 1.231(9) 7_557
N13 O1' 1.231(9) .
N13 O1 1.280(8) .
N13 O1 1.280(8) 7_557
N13 O2 1.328(9) .
N13 O2 1.328(9) 7_557
O1 O2 1.638(16) 7_557
O2 O1 1.638(16) 7_557
N14 O4' 1.202(14) 2_556
N14 O4' 1.202(14) .
N14 O3' 1.216(14) .
N14 O4 1.231(5) .
N14 O4 1.231(5) 2_556
N14 O3 1.296(9) .
O4' O4' 1.37(4) 2_556
N15 O11 1.195(10) .
N15 O9 1.196(5) .
N15 O10 1.224(10) .
N15 O11' 1.246(13) .
N15 O10' 1.280(13) .
N16 O13 1.303(10) .
N16 O14 1.303(10) .
N16 O12 1.305(10) .
N16A O12A 1.302(10) .
N16A O14A 1.303(10) .
N16A O13A 1.303(10) .
O13A C39A 1.54(5) 6_565
N16B O14B 1.296(10) .
N16B O12B 1.296(10) .
N16B O13B 1.296(10) .
O13B C40' 1.86(6) 1_545
S1' O8' 1.658(10) .
S1' C38' 1.870(10) .
S1' C37' 1.881(10) .
S1 O8 1.671(10) .
S1 C37 1.894(10) .
S1 C38 1.905(10) .
S2 O18 1.697(10) .
S2 O18A 1.704(10) .
S2 C39 1.918(10) .
S2 C40 1.928(10) .
S2 C39A 1.930(10) .
S2 C40A 1.938(10) .
O18 O18 1.71(4) 2_556
C39A O13A 1.54(5) 6_566
S2' O18' 1.697(10) .
S2' C39' 1.74(3) 2_556
S2' C39' 1.899(10) .
S2' C40' 1.910(10) .
O18' C39' 1.71(3) 2_556
C39' C39' 1.45(5) 2_556
C39' O18' 1.71(3) 2_556
C39' S2' 1.74(3) 2_556
C40' O13B 1.86(6) 1_565

loop_
_geom_torsion_atom_site_label_1
_geom_torsion_atom_site_label_2
_geom_torsion_atom_site_label_3
_geom_torsion_atom_site_label_4
_geom_torsion
_geom_torsion_site_symmetry_1
_geom_torsion_site_symmetry_4
N1 C2 C3 N2 -0.2(6) . .
C9 C4 C5 C6 -0.1(11) . .
N2 C4 C5 C6 179.4(7) . .
C4 C5 C6 C7 0.9(14) . .
C5 C6 C7 C8 -1.4(14) . .
C6 C7 C8 C9 1.1(12) . .
C6 C7 C8 N3 -178.5(7) . .
C5 C4 C9 C8 -0.2(9) . .
N2 C4 C9 C8 -179.7(5) . .
C7 C8 C9 C4 -0.3(9) . .
N3 C8 C9 C4 179.3(5) . .
N3 C11 C12 N4 -1.0(7) . .
N5 C14 C15 N6 0.6(6) . .
C21 C16 C17 C18 1.2(10) . .
N6 C16 C17 C18 -177.0(6) . .
C16 C17 C18 C19 -1.2(12) . .
C17 C18 C19 C20 0.3(12) . 2_556
C17 C16 C21 C20 -0.5(8) . 2_556
N6 C16 C21 C20 177.8(4) . 2_556
N7 C24 N8 C23 -0.4(5) . .
N7 C24 N8 C20 174.9(4) . .
C21 C20 N8 C24 -28.2(7) 2_556 .
C19 C20 N8 C24 155.0(5) 2_556 .
C21 C20 N8 C23 146.2(5) 2_556 .
C19 C20 N8 C23 -30.6(8) 2_556 .
C24 N8 C23 C22 0.4(6) . .
C20 N8 C23 C22 -174.8(4) . .
N8 C23 C22 N7 -0.2(6) . .
N9 C26 C27 N10 0.3(7) . .
C33 C28 C29 C30 -0.4(12) . .
N10 C28 C29 C30 179.4(7) . .
C28 C29 C30 C31 0.6(14) . .
C29 C30 C31 C32 -0.2(13) . .
C30 C31 C32 C33 -0.4(10) . .
C30 C31 C32 N11 -179.7(7) . .
C29 C28 C33 C32 -0.1(9) . .
N10 C28 C33 C32 -180.0(5) . .
C31 C32 C33 C28 0.6(9) . .
N11 C32 C33 C28 179.9(5) . .
N11 C35 C36 N12 -0.1(6) . .
N2 C1 N1 C2 -1.0(6) . .
N2 C1 N1 Pd1 170.0(3) . .
C3 C2 N1 C1 0.8(6) . .
C3 C2 N1 Pd1 -170.2(4) . .
N1 C1 N2 C3 0.9(5) . .
N1 C1 N2 C4 -176.4(4) . .
C2 C3 N2 C1 -0.4(6) . .
C2 C3 N2 C4 176.9(5) . .
C9 C4 N2 C1 28.3(8) . .
C5 C4 N2 C1 -151.3(6) . .
C9 C4 N2 C3 -148.5(5) . .
C5 C4 N2 C3 32.0(8) . .
N4 C10 N3 C11 0.3(6) . .
N4 C10 N3 C8 177.6(5) . .
C12 C11 N3 C10 0.4(7) . .
C12 C11 N3 C8 -176.9(5) . .
C7 C8 N3 C10 162.5(6) . .
C9 C8 N3 C10 -17.1(8) . .
C7 C8 N3 C11 -20.7(9) . .
C9 C8 N3 C11 159.7(5) . .
N3 C10 N4 C12 -0.9(6) . .
N3 C10 N4 Pd2 -175.5(3) . .
C11 C12 N4 C10 1.2(7) . .
C11 C12 N4 Pd2 175.9(4) . .
N6 C13 N5 C14 -0.5(5) . .
N6 C13 N5 Pd2 176.3(3) . .
C15 C14 N5 C13 -0.1(6) . .
C15 C14 N5 Pd2 -176.8(3) . .
N5 C13 N6 C15 0.8(5) . .
N5 C13 N6 C16 -174.5(4) . .
C14 C15 N6 C13 -0.9(6) . .
C14 C15 N6 C16 174.4(5) . .
C21 C16 N6 C13 28.0(7) . .
C17 C16 N6 C13 -153.7(5) . .
C21 C16 N6 C15 -146.4(5) . .
C17 C16 N6 C15 31.9(8) . .
N8 C24 N7 C22 0.2(5) . .
N8 C24 N7 Pd2 -176.9(3) . .
C23 C22 N7 C24 0.0(6) . .
C23 C22 N7 Pd2 177.1(3) . .
N10 C25 N9 C26 0.1(6) . .
N10 C25 N9 Pd2 175.1(3) . .
C27 C26 N9 C25 -0.3(7) . .
C27 C26 N9 Pd2 -175.3(4) . .
N9 C25 N10 C27 0.1(6) . .
N9 C25 N10 C28 -177.7(5) . .
C26 C27 N10 C25 -0.3(7) . .
C26 C27 N10 C28 177.5(5) . .
C29 C28 N10 C25 -162.2(6) . .
C33 C28 N10 C25 17.6(8) . .
C29 C28 N10 C27 20.4(9) . .
C33 C28 N10 C27 -159.7(6) . .
N12 C34 N11 C35 -0.4(5) . .
N12 C34 N11 C32 176.9(4) . .
C36 C35 N11 C34 0.3(6) . .
C36 C35 N11 C32 -177.0(5) . .
C31 C32 N11 C34 151.9(6) . .
C33 C32 N11 C34 -27.4(7) . .
C31 C32 N11 C35 -31.3(8) . .
C33 C32 N11 C35 149.4(5) . .
N11 C34 N12 C36 0.3(6) . .
N11 C34 N12 Pd1 -170.2(3) . .
C35 C36 N12 C34 -0.1(6) . .
C35 C36 N12 Pd1 170.3(4) . .
O1' N13 O1 O2 1(3) 7_557 7_557
O1' N13 O1 O2 -179(3) . 7_557
O2 N13 O1 O2 179.999(13) . 7_557
O1' N13 O2 O1 0(2) 7_557 7_557
O1' N13 O2 O1 180(2) . 7_557
O1 N13 O2 O1 180.003(8) . 7_557
O3' N14 O4' O4' 180.004(11) . 2_556
O4 N14 O4' O4' -92(2) . 2_556
O4 N14 O4' O4' 115(2) 2_556 2_556
O3 N14 O4' O4' 0.004(11) . 2_556
O12A N16A O13A C39A -76(19) . 6_565
O14A N16A O13A C39A 148(18) . 6_565
O14B N16B O13B C40' 3(5) . 1_545
O12B N16B O13B C40' -144(4) . 1_545
O18A S2 O18 O18 66.0(13) . 2_556
C39 S2 O18 O18 83.1(14) . 2_556
C40 S2 O18 O18 -14.4(13) . 2_556
C39A S2 O18 O18 148.8(19) . 2_556
C40A S2 O18 O18 -15.1(13) . 2_556
C39' S2' O18' C39' 34.1(15) . 2_556
C40' S2' O18' C39' 136.6(16) . 2_556
O18' S2' C39' C39' -41.7(11) . 2_556
C40' S2' C39' C39' -137.6(13) . 2_556
O18' S2' C39' O18' 55(3) . 2_556
C39' S2' C39' O18' 97(2) 2_556 2_556
C40' S2' C39' O18' -41(3) . 2_556
O18' S2' C39' S2' -23(3) . 2_556
C39' S2' C39' S2' 19(3) 2_556 2_556
C40' S2' C39' S2' -119(3) . 2_556
